data_4082495
loop_
_publ_author_name
'Lister, Julia M.'
'Carreira, Monica'
'Haddow, Mairi F.'
'Hamilton, Alex'
'McMullin, Claire L.'
'Orpen, A. Guy'
'Pringle, Paul G.'
'Stennett, Tom E.'

_publ_section_title
;
 Unexpectedly High Barriers to M--P Rotation in Tertiary Phobane
 Complexes: PhobPR Behavior That Is Commensurate withtBu2PR
;
_journal_issue 3
_journal_name_full Organometallics
_journal_page_first 702
_journal_paper_doi 10.1021/om400980e
_journal_volume 33
_journal_year 2014
_chemical_formula_moiety 'C24 H46 Cl2 P2 Pt'
_chemical_formula_sum 'C24 H46 Cl2 P2 Pt'
_chemical_formula_weight 662.54
_chemical_name_systematic
; 
 ? 
;
_space_group_IT_number 14
_symmetry_cell_setting monoclinic
_symmetry_space_group_name_Hall '-P 2yn'
_symmetry_space_group_name_H-M 'P 1 21/n 1'
_atom_sites_solution_hydrogens geom
_atom_sites_solution_primary direct
_atom_sites_solution_secondary difmap
_audit_creation_method SHELXL-97
_cell_angle_alpha 90.00
_cell_angle_beta 92.787(6)
_cell_angle_gamma 90.00
_cell_formula_units_Z 2
_cell_length_a 8.1637(6)
_cell_length_b 7.8841(6)
_cell_length_c 20.4032(17)
_cell_measurement_reflns_used 5423
_cell_measurement_temperature 100(2)
_cell_measurement_theta_max 28.48
_cell_measurement_theta_min 2.74
_cell_volume 1311.67(18)
_computing_cell_refinement 'Apex II (Bruker-AXS, 2007)'
_computing_data_collection 'Apex II (Bruker-AXS, 2007)'
_computing_data_reduction
; 
 SAINT v7.34A (Bruker-AXS, 2007) & XPREP v2005/4 (Bruker-AXS, 2005) 
;
_computing_molecular_graphics 'Bruker SHELXTL'
_computing_publication_material 'Bruker SHELXTL'
_computing_structure_refinement 'SHELXL-97 (Sheldrick, 1997)'
_computing_structure_solution 'SHELXS-97 (Sheldrick, 1990)'
_diffrn_ambient_temperature 100(2)
_diffrn_measured_fraction_theta_full 0.896
_diffrn_measured_fraction_theta_max 0.896
_diffrn_measurement_device_type 'CCD area detector'
_diffrn_measurement_method 'phi and omega scans'
_diffrn_radiation_monochromator graphite
_diffrn_radiation_source 'fine-focus sealed tube'
_diffrn_radiation_type MoK\a
_diffrn_radiation_wavelength 0.71073
_diffrn_reflns_av_R_equivalents 0.0652
_diffrn_reflns_av_sigmaI/netI 0.0726
_diffrn_reflns_limit_h_max 11
_diffrn_reflns_limit_h_min -12
_diffrn_reflns_limit_k_max 11
_diffrn_reflns_limit_k_min -12
_diffrn_reflns_limit_l_max 29
_diffrn_reflns_limit_l_min -30
_diffrn_reflns_number 23807
_diffrn_reflns_theta_full 34.51
_diffrn_reflns_theta_max 34.51
_diffrn_reflns_theta_min 4.61
_exptl_absorpt_coefficient_mu 5.684
_exptl_absorpt_correction_T_max 0.7468
_exptl_absorpt_correction_T_min 0.4676
_exptl_absorpt_correction_type multi-scan
_exptl_absorpt_process_details 'sadabs - bruker 2008'
_exptl_crystal_colour colourless
_exptl_crystal_density_diffrn 1.678
_exptl_crystal_density_method 'not measured'
_exptl_crystal_description block
_exptl_crystal_F_000 664
_exptl_crystal_size_max 0.14
_exptl_crystal_size_mid 0.06
_exptl_crystal_size_min 0.06
_refine_diff_density_max 3.261
_refine_diff_density_min -1.975
_refine_diff_density_rms 0.231
_refine_ls_extinction_method none
_refine_ls_goodness_of_fit_ref 1.236
_refine_ls_hydrogen_treatment mixed
_refine_ls_matrix_type full
_refine_ls_number_parameters 156
_refine_ls_number_reflns 4981
_refine_ls_number_restraints 1
_refine_ls_restrained_S_all 1.236
_refine_ls_R_factor_all 0.0958
_refine_ls_R_factor_gt 0.0585
_refine_ls_shift/su_max 0.005
_refine_ls_shift/su_mean 0.000
_refine_ls_structure_factor_coef Fsqd
_refine_ls_weighting_details 'calc w=1/[\s^2^(Fo^2^)+(0.0034P)^2^+15.1361P] where P=(Fo^2^+2Fc^2^)/3'
_refine_ls_weighting_scheme calc
_refine_ls_wR_factor_gt 0.1090
_refine_ls_wR_factor_ref 0.1166
_reflns_number_gt 3501
_reflns_number_total 4981
_reflns_threshold_expression >2sigma(I)
_cod_data_source_file om400980e_si_002.cif
_cod_data_source_block 2a
_cod_original_sg_symbol_H-M P2(1)/n
_cod_database_code 4082495

loop_
_symmetry_equiv_pos_as_xyz
'x, y, z'
'-x+1/2, y+1/2, -z+1/2'
'-x, -y, -z'
'x-1/2, -y-1/2, z-1/2'

loop_
_atom_site_label
_atom_site_type_symbol
_atom_site_fract_x
_atom_site_fract_y
_atom_site_fract_z
_atom_site_U_iso_or_equiv
_atom_site_adp_type
_atom_site_occupancy
_atom_site_symmetry_multiplicity
_atom_site_calc_flag
_atom_site_refinement_flags
_atom_site_disorder_assembly
_atom_site_disorder_group
Pt1 Pt 0.0000 0.5000 0.0000 0.01491(8) Uani 1 2 d S . .
P1 P 0.1980(2) 0.3055(2) 0.03355(9) 0.0166(3) Uani 1 1 d . . .
Cl1 Cl -0.1989(2) 0.2922(2) 0.00684(10) 0.0253(4) Uani 1 1 d . . .
C1 C 0.1496(8) 0.1359(9) 0.0910(4) 0.0237(14) Uani 1 1 d . C .
H1 H 0.0829 0.0477 0.0668 0.028 Uiso 1 1 calc R . .
C2 C 0.3188(9) 0.0599(9) 0.1110(4) 0.0275(16) Uani 1 1 d . . .
H2A H 0.3428 -0.0354 0.0814 0.033 Uiso 1 1 calc R . .
H2B H 0.3174 0.0151 0.1563 0.033 Uiso 1 1 calc R . .
C3 C 0.4554(9) 0.1974(10) 0.1073(4) 0.0294(16) Uani 1 1 d . . .
H3A H 0.5085 0.2144 0.1515 0.035 Uiso 1 1 calc R . .
H3B H 0.5401 0.1577 0.0778 0.035 Uiso 1 1 calc R . .
C11 C 0.2831(9) 0.1640(9) -0.1610(4) 0.0251(15) Uani 1 1 d . . .
H11A H 0.2638 0.0407 -0.1564 0.030 Uiso 1 1 calc R . .
H11B H 0.4031 0.1823 -0.1612 0.030 Uiso 1 1 calc R . .
C4 C 0.3835(8) 0.3683(9) 0.0816(4) 0.0243(15) Uani 1 1 d D C .
H4 H 0.443(9) 0.411(10) 0.046(3) 0.029 Uiso 1 1 d D . .
C9 C 0.2781(10) 0.1918(10) -0.0365(4) 0.0304(16) Uani 1 1 d . . .
H9A H 0.3993 0.2000 -0.0339 0.036 Uiso 1 1 calc R . .
H9B H 0.2490 0.0704 -0.0329 0.036 Uiso 1 1 calc R . .
C5 C 0.3534(10) 0.4974(15) 0.1360(4) 0.0419(18) Uani 1 1 d . . .
H5A H 0.4423 0.4835 0.1704 0.050 Uiso 1 1 calc R A 1
H5B H 0.3655 0.6121 0.1172 0.050 Uiso 1 1 calc R A 1
C10 C 0.2166(11) 0.2552(10) -0.1022(4) 0.0329(18) Uani 1 1 d . . .
H10A H 0.2444 0.3770 -0.1054 0.039 Uiso 1 1 calc R . .
H10B H 0.0955 0.2458 -0.1048 0.039 Uiso 1 1 calc R . .
C8 C 0.0541(10) 0.1970(12) 0.1501(4) 0.0365(19) Uani 1 1 d . . .
H8A H 0.0203 0.0966 0.1752 0.044 Uiso 1 1 calc R B 1
H8B H -0.0469 0.2553 0.1333 0.044 Uiso 1 1 calc R B 1
C12 C 0.2047(12) 0.2241(12) -0.2262(5) 0.044(2) Uani 1 1 d . . .
H12A H 0.0863 0.2034 -0.2268 0.065 Uiso 1 1 calc R . .
H12B H 0.2524 0.1619 -0.2622 0.065 Uiso 1 1 calc R . .
H12C H 0.2250 0.3458 -0.2314 0.065 Uiso 1 1 calc R . .
C6A C 0.1918(18) 0.493(2) 0.1696(6) 0.044(5) Uani 0.64(2) 1 d P C 1
H6A1 H 0.1943 0.5798 0.2047 0.053 Uiso 0.64(2) 1 calc PR C 1
H6A2 H 0.1023 0.5234 0.1372 0.053 Uiso 0.64(2) 1 calc PR C 1
C7A C 0.1543(19) 0.323(2) 0.1990(7) 0.042(4) Uani 0.64(2) 1 d P C 1
H7A1 H 0.0902 0.3411 0.2384 0.050 Uiso 0.64(2) 1 calc PR C 1
H7A2 H 0.2589 0.2679 0.2135 0.050 Uiso 0.64(2) 1 calc PR C 1
C6B C 0.262(4) 0.411(3) 0.1950(12) 0.037(7) Uani 0.36(2) 1 d P C 2
H6B1 H 0.3184 0.3043 0.2076 0.045 Uiso 0.36(2) 1 calc PR C 2
H6B2 H 0.2683 0.4878 0.2334 0.045 Uiso 0.36(2) 1 calc PR C 2
C7B C 0.081(4) 0.372(3) 0.1770(14) 0.037(7) Uani 0.36(2) 1 d P C 2
H7B1 H 0.0164 0.3857 0.2166 0.044 Uiso 0.36(2) 1 calc PR C 2
H7B2 H 0.0388 0.4559 0.1441 0.044 Uiso 0.36(2) 1 calc PR C 2

loop_
_atom_site_aniso_label
_atom_site_aniso_U_11
_atom_site_aniso_U_22
_atom_site_aniso_U_33
_atom_site_aniso_U_23
_atom_site_aniso_U_13
_atom_site_aniso_U_12
Pt1 0.01652(13) 0.01119(12) 0.01705(16) -0.00018(18) 0.00106(10) 0.00400(17)
P1 0.0185(7) 0.0129(7) 0.0183(9) -0.0009(7) 0.0016(6) 0.0048(6)
Cl1 0.0204(7) 0.0163(7) 0.0390(11) 0.0068(7) -0.0006(6) 0.0004(6)
C1 0.020(3) 0.019(3) 0.032(4) 0.005(3) -0.001(3) 0.003(2)
C2 0.031(4) 0.019(3) 0.031(4) 0.002(3) -0.004(3) 0.007(3)
C3 0.019(3) 0.028(4) 0.041(5) 0.008(3) -0.002(3) 0.008(3)
C11 0.029(3) 0.020(3) 0.027(4) -0.001(3) 0.003(3) 0.008(3)
C4 0.019(3) 0.021(3) 0.033(4) 0.004(3) -0.004(3) 0.002(2)
C9 0.034(4) 0.026(3) 0.031(4) -0.001(3) 0.000(3) 0.014(3)
C5 0.050(4) 0.039(4) 0.035(4) -0.008(5) -0.010(3) -0.014(6)
C10 0.042(4) 0.024(3) 0.033(5) -0.004(3) 0.004(3) 0.012(3)
C8 0.030(4) 0.046(5) 0.033(5) 0.017(4) 0.005(3) 0.003(4)
C12 0.050(5) 0.037(5) 0.043(6) -0.001(4) -0.003(4) 0.012(4)
C6A 0.061(9) 0.047(8) 0.022(6) -0.016(7) -0.013(5) 0.039(9)
C7A 0.036(8) 0.068(11) 0.021(7) -0.003(7) 0.003(6) 0.022(8)
C6B 0.051(16) 0.030(12) 0.031(14) -0.008(10) 0.002(11) 0.010(11)
C7B 0.042(15) 0.039(14) 0.031(14) 0.004(11) 0.012(11) 0.012(12)

loop_
_atom_type_symbol
_atom_type_description
_atom_type_scat_dispersion_real
_atom_type_scat_dispersion_imag
_atom_type_scat_source
C C 0.0033 0.0016 'International Tables Vol C Tables 4.2.6.8 and 6.1.1.4'
H H 0.0000 0.0000 'International Tables Vol C Tables 4.2.6.8 and 6.1.1.4'
P P 0.1023 0.0942 'International Tables Vol C Tables 4.2.6.8 and 6.1.1.4'
Cl Cl 0.1484 0.1585 'International Tables Vol C Tables 4.2.6.8 and 6.1.1.4'
Pt Pt -1.7033 8.3905 'International Tables Vol C Tables 4.2.6.8 and 6.1.1.4'

loop_
_geom_angle_atom_site_label_1
_geom_angle_atom_site_label_2
_geom_angle_atom_site_label_3
_geom_angle
_geom_angle_site_symmetry_1
_geom_angle_site_symmetry_3
P1 Pt1 P1 180.0 . 3_565
P1 Pt1 Cl1 90.29(6) . 3_565
P1 Pt1 Cl1 89.71(6) 3_565 3_565
P1 Pt1 Cl1 89.71(6) . .
P1 Pt1 Cl1 90.29(6) 3_565 .
Cl1 Pt1 Cl1 180.0 3_565 .
C4 P1 C1 93.1(3) . .
C4 P1 C9 103.4(4) . .
C1 P1 C9 103.8(4) . .
C4 P1 Pt1 121.9(2) . .
C1 P1 Pt1 120.3(2) . .
C9 P1 Pt1 111.4(2) . .
C2 C1 C8 113.2(6) . .
C2 C1 P1 103.6(5) . .
C8 C1 P1 113.8(5) . .
C2 C1 H1 108.7 . .
C8 C1 H1 108.7 . .
P1 C1 H1 108.7 . .
C1 C2 C3 110.5(6) . .
C1 C2 H2A 109.6 . .
C3 C2 H2A 109.6 . .
C1 C2 H2B 109.6 . .
C3 C2 H2B 109.6 . .
H2A C2 H2B 108.1 . .
C4 C3 C2 111.1(5) . .
C4 C3 H3A 109.4 . .
C2 C3 H3A 109.4 . .
C4 C3 H3B 109.4 . .
C2 C3 H3B 109.4 . .
H3A C3 H3B 108.0 . .
C10 C11 C12 113.0(6) . .
C10 C11 H11A 109.0 . .
C12 C11 H11A 109.0 . .
C10 C11 H11B 109.0 . .
C12 C11 H11B 109.0 . .
H11A C11 H11B 107.8 . .
C5 C4 C3 113.7(7) . .
C5 C4 P1 114.2(5) . .
C3 C4 P1 103.6(5) . .
C5 C4 H4 115(5) . .
C3 C4 H4 111(5) . .
P1 C4 H4 98(5) . .
C10 C9 P1 114.8(5) . .
C10 C9 H9A 108.6 . .
P1 C9 H9A 108.6 . .
C10 C9 H9B 108.6 . .
P1 C9 H9B 108.6 . .
H9A C9 H9B 107.6 . .
C6A C5 C4 119.0(9) . .
C4 C5 C6B 111.1(11) . .
C6A C5 H5A 107.6 . .
C4 C5 H5A 107.6 . .
C6B C5 H5A 77.0 . .
C6A C5 H5B 107.6 . .
C4 C5 H5B 107.6 . .
C6B C5 H5B 137.8 . .
H5A C5 H5B 107.0 . .
C9 C10 C11 115.6(6) . .
C9 C10 H10A 108.4 . .
C11 C10 H10A 108.4 . .
C9 C10 H10B 108.4 . .
C11 C10 H10B 108.4 . .
H10A C10 H10B 107.4 . .
C7B C8 C1 120.3(12) . .
C1 C8 C7A 114.7(8) . .
C7B C8 H8A 125.9 . .
C1 C8 H8A 108.6 . .
C7A C8 H8A 108.6 . .
C7B C8 H8B 78.6 . .
C1 C8 H8B 108.6 . .
C7A C8 H8B 108.6 . .
H8A C8 H8B 107.6 . .
C11 C12 H12A 109.5 . .
C11 C12 H12B 109.5 . .
H12A C12 H12B 109.5 . .
C11 C12 H12C 109.5 . .
H12A C12 H12C 109.5 . .
H12B C12 H12C 109.5 . .
C7A C6A C5 113.5(11) . .
C7A C6A H6A1 108.9 . .
C5 C6A H6A1 108.9 . .
C7A C6A H6A2 108.9 . .
C5 C6A H6A2 108.9 . .
H6A1 C6A H6A2 107.7 . .
C6A C7A C8 114.2(11) . .
C6A C7A H7A1 108.7 . .
C8 C7A H7A1 108.7 . .
C6A C7A H7A2 108.7 . .
C8 C7A H7A2 108.7 . .
H7A1 C7A H7A2 107.6 . .
C7B C6B C5 112.7(19) . .
C7B C6B H6B1 109.0 . .
C5 C6B H6B1 109.0 . .
C7B C6B H6B2 109.0 . .
C5 C6B H6B2 109.0 . .
H6B1 C6B H6B2 107.8 . .
C8 C7B C6B 113(2) . .
C8 C7B H7B1 109.0 . .
C6B C7B H7B1 109.0 . .
C8 C7B H7B2 109.0 . .
C6B C7B H7B2 109.0 . .
H7B1 C7B H7B2 107.8 . .

loop_
_geom_bond_atom_site_label_1
_geom_bond_atom_site_label_2
_geom_bond_distance
_geom_bond_site_symmetry_2
Pt1 P1 2.3079(16) .
Pt1 P1 2.3079(16) 3_565
Pt1 Cl1 2.3155(16) 3_565
Pt1 Cl1 2.3155(16) .
P1 C4 1.832(7) .
P1 C1 1.834(7) .
P1 C9 1.835(8) .
C1 C2 1.543(9) .
C1 C8 1.544(11) .
C1 H1 1.0000 .
C2 C3 1.559(11) .
C2 H2A 0.9900 .
C2 H2B 0.9900 .
C3 C4 1.551(10) .
C3 H3A 0.9900 .
C3 H3B 0.9900 .
C11 C10 1.521(10) .
C11 C12 1.523(11) .
C11 H11A 0.9900 .
C11 H11B 0.9900 .
C4 C5 1.535(12) .
C4 H4 0.95(2) .
C9 C10 1.494(11) .
C9 H9A 0.9900 .
C9 H9B 0.9900 .
C5 C6A 1.516(17) .
C5 C6B 1.60(3) .
C5 H5A 0.9900 .
C5 H5B 0.9900 .
C10 H10A 0.9900 .
C10 H10B 0.9900 .
C8 C7B 1.50(3) .
C8 C7A 1.604(19) .
C8 H8A 0.9900 .
C8 H8B 0.9900 .
C12 H12A 0.9800 .
C12 H12B 0.9800 .
C12 H12C 0.9800 .
C6A C7A 1.51(3) .
C6A H6A1 0.9900 .
C6A H6A2 0.9900 .
C7A H7A1 0.9900 .
C7A H7A2 0.9900 .
C6B C7B 1.54(4) .
C6B H6B1 0.9900 .
C6B H6B2 0.9900 .
C7B H7B1 0.9900 .
C7B H7B2 0.9900 .

loop_
_geom_torsion_atom_site_label_1
_geom_torsion_atom_site_label_2
_geom_torsion_atom_site_label_3
_geom_torsion_atom_site_label_4
_geom_torsion
_geom_torsion_site_symmetry_1
Cl1 Pt1 P1 C4 31.3(3) 3_565
Cl1 Pt1 P1 C4 -148.7(3) .
Cl1 Pt1 P1 C1 147.1(3) 3_565
Cl1 Pt1 P1 C1 -32.9(3) .
Cl1 Pt1 P1 C9 -91.2(3) 3_565
Cl1 Pt1 P1 C9 88.8(3) .
C4 P1 C1 C2 -38.9(5) .
C9 P1 C1 C2 65.7(6) .
Pt1 P1 C1 C2 -168.9(4) .
C4 P1 C1 C8 84.5(6) .
C9 P1 C1 C8 -170.9(6) .
Pt1 P1 C1 C8 -45.6(6) .
C8 C1 C2 C3 -94.8(8) .
P1 C1 C2 C3 29.0(7) .
C1 C2 C3 C4 -2.6(9) .
C2 C3 C4 C5 99.5(8) .
C2 C3 C4 P1 -25.0(8) .
C1 P1 C4 C5 -87.0(6) .
C9 P1 C4 C5 168.1(6) .
Pt1 P1 C4 C5 41.9(7) .
C1 P1 C4 C3 37.3(5) .
C9 P1 C4 C3 -67.7(6) .
Pt1 P1 C4 C3 166.2(4) .
C4 P1 C9 C10 -126.5(6) .
C1 P1 C9 C10 136.9(6) .
Pt1 P1 C9 C10 6.1(7) .
C3 C4 C5 C6A -86.8(11) .
P1 C4 C5 C6A 31.8(12) .
C3 C4 C5 C6B -46.8(13) .
P1 C4 C5 C6B 71.8(13) .
P1 C9 C10 C11 179.3(6) .
C12 C11 C10 C9 175.0(8) .
C2 C1 C8 C7B 86.4(16) .
P1 C1 C8 C7B -31.5(16) .
C2 C1 C8 C7A 52.2(11) .
P1 C1 C8 C7A -65.8(10) .
C4 C5 C6A C7A 55.7(13) .
C6B C5 C6A C7A -31.2(17) .
C5 C6A C7A C8 -89.9(13) .
C7B C8 C7A C6A -41(2) .
C1 C8 C7A C6A 66.9(13) .
C6A C5 C6B C7B 38.1(17) .
C4 C5 C6B C7B -72.6(19) .
C1 C8 C7B C6B -54(2) .
C7A C8 C7B C6B 33.8(19) .
C5 C6B C7B C8 92(2) .
